data_7063647
loop_
_publ_author_name
'Xu, Jianxiong'
'Gong, Xue'
'Wu, Zhirui'
'Huang, Weimin'
'Li, Jizhen'

_publ_section_title
;
 Direct access to acylated quinoxalin-2(1H)-one N-oxides enabled by the
 Cu(i)/TBHP system
;
_journal_issue 10
_journal_name_full 'New Journal of Chemistry'
_journal_page_first 3843
_journal_page_last 3848
_journal_paper_doi 10.1039/D4NJ04823G
_journal_volume 49
_journal_year 2025
_chemical_formula_moiety 'C16 H11 Cl N2 O3, 0.5[CHCl3]'
_chemical_formula_sum 'C16.5 H11.5 Cl2.5 N2 O3'
_chemical_formula_weight 374.40
_space_group_crystal_system monoclinic
_space_group_IT_number 14
_space_group_name_Hall '-P 2ybc'
_space_group_name_H-M_alt 'P 1 21/c 1'
_atom_sites_solution_hydrogens geom
_atom_sites_solution_primary dual
_audit_creation_date 2024-07-27
_audit_creation_method
;
Olex2 1.5
(compiled 2024.02.16 svn.r378c4104 for OlexSys, GUI svn.r6928)
;
_audit_update_record
;
2024-09-18 deposited with the CCDC.	2025-02-04 downloaded from the CCDC.
;
_cell_angle_alpha 90
_cell_angle_beta 96.4800(10)
_cell_angle_gamma 90
_cell_formula_units_Z 8
_cell_length_a 11.5686(2)
_cell_length_b 9.5602(2)
_cell_length_c 29.2255(5)
_cell_measurement_reflns_used 9879
_cell_measurement_temperature 180.00
_cell_measurement_theta_max 62.363
_cell_measurement_theta_min 3.043
_cell_volume 3211.64(10)
_computing_cell_refinement 'SAINT V8.40A (Bruker, 2019)'
_computing_data_reduction 'SAINT V8.40A (Bruker, 2019)'
_computing_molecular_graphics 'Olex2 1.5 (Dolomanov et al., 2009)'
_computing_publication_material 'Olex2 1.5 (Dolomanov et al., 2009)'
_computing_structure_refinement 'XL  (Sheldrick, 2008)'
_computing_structure_solution 'SHELXT 2018/2 (Sheldrick, 2018)'
_diffrn_ambient_temperature 180.00
_diffrn_measured_fraction_theta_full 1.000
_diffrn_measured_fraction_theta_max 1.000
_diffrn_measurement_device_type 'CCD area detector'
_diffrn_measurement_method 'phi and omega scans'
_diffrn_radiation_monochromator graphite
_diffrn_radiation_type CuK\a
_diffrn_radiation_wavelength 1.54178
_diffrn_reflns_av_R_equivalents 0.0789
_diffrn_reflns_av_unetI/netI 0.0402
_diffrn_reflns_Laue_measured_fraction_full 1.000
_diffrn_reflns_Laue_measured_fraction_max 1.000
_diffrn_reflns_limit_h_max 12
_diffrn_reflns_limit_h_min -13
_diffrn_reflns_limit_k_max 10
_diffrn_reflns_limit_k_min -10
_diffrn_reflns_limit_l_max 33
_diffrn_reflns_limit_l_min -33
_diffrn_reflns_number 40667
_diffrn_reflns_point_group_measured_fraction_full 1.000
_diffrn_reflns_point_group_measured_fraction_max 1.000
_diffrn_reflns_theta_full 62.371
_diffrn_reflns_theta_max 62.371
_diffrn_reflns_theta_min 3.043
_diffrn_source_current 1.1
_diffrn_source_power 0.05500000000000001
_diffrn_source_voltage 50.0
_exptl_absorpt_coefficient_mu 4.571
_exptl_absorpt_correction_T_max 0.7522
_exptl_absorpt_correction_T_min 0.5293
_exptl_absorpt_correction_type multi-scan
_exptl_absorpt_process_details
;
SADABS-2016/2 (Bruker,2016/2) was used for absorption correction.
wR2(int) was 0.1202 before and 0.0807 after correction.
The Ratio of minimum to maximum transmission is 0.7037.
The \l/2 correction factor is Not present.
;
_exptl_crystal_colour 'clear light yellow'
_exptl_crystal_colour_lustre clear
_exptl_crystal_colour_modifier light
_exptl_crystal_colour_primary yellow
_exptl_crystal_density_diffrn 1.549
_exptl_crystal_description needle
_exptl_crystal_F_000 1528
_exptl_crystal_size_max 0.1
_exptl_crystal_size_mid 0.1
_exptl_crystal_size_min 0.05
_refine_diff_density_max 0.608
_refine_diff_density_min -0.420
_refine_diff_density_rms 0.066
_refine_ls_extinction_coef 0.00196(16)
_refine_ls_extinction_expression Fc^*^=kFc[1+0.001xFc^2^\l^3^/sin(2\q)]^-1/4^
_refine_ls_extinction_method 'SHELXL-2014/7 (Sheldrick 2014'
_refine_ls_goodness_of_fit_ref 1.036
_refine_ls_hydrogen_treatment constr
_refine_ls_matrix_type full
_refine_ls_number_parameters 400
_refine_ls_number_reflns 5099
_refine_ls_number_restraints 0
_refine_ls_restrained_S_all 1.036
_refine_ls_R_factor_all 0.0748
_refine_ls_R_factor_gt 0.0546
_refine_ls_shift/su_max 0.000
_refine_ls_shift/su_mean 0.000
_refine_ls_structure_factor_coef Fsqd
_refine_ls_weighting_details 'w=1/[\s^2^(Fo^2^)+(0.0690P)^2^+3.4520P] where P=(Fo^2^+2Fc^2^)/3'
_refine_ls_weighting_scheme calc
_refine_ls_wR_factor_gt 0.1401
_refine_ls_wR_factor_ref 0.1527
_reflns_Friedel_coverage 0.000
_reflns_number_gt 3820
_reflns_number_total 5099
_reflns_threshold_expression 'I > 2\s(I)'
_cod_data_source_file d4nj04823g3.cif
_cod_data_source_block 1
_cod_depositor_comments 'Adding full bibliography for 7063647.cif.'
_cod_original_formula_sum 'C16.50 H11.50 Cl2.50 N2 O3'
_cod_database_code 7063647
_shelx_shelxl_version_number 2014/7
_shelx_space_group_comment
;
The symmetry employed for this shelxl refinement is uniquely defined
by the following loop, which should always be used as a source of
symmetry information in preference to the above space-group names.
They are only intended as comments.
;
_shelx_estimated_absorpt_t_max 0.804
_shelx_estimated_absorpt_t_min 0.658
_olex2_refinement_description
;
1.a Aromatic/amide H refined with riding coordinates:
 C2(H2), C5(H5), C6(H6), C12(H12), C13(H13), C14(H14), C15(H15), C16(H16),
 C18(H18), C19(H19), C22(H22), C28(H28), C29(H29), C30(H30), C31(H31), C32(H32)
1.b Idealised Me refined as rotating group:
 C7(H7B,H7A,H7C), C25(H25A,H25B,H25C)
;
_smtbx_masks_special_details
;
A solvent mask was calculated and 220 electrons were 
found in a volume of 484\%A^3^ in 1 void per unit cell. 
This is consistent with the presence of 
0.5[CHCl3] per formula unit 
which account for 232 electrons 
per unit cell.
;
_smtbx_masks_void_probe_radius 1.2
_smtbx_masks_void_truncation_radius 1.2
_olex2_submission_special_instructions 'No special instructions were received'

loop_
_space_group_symop_operation_xyz
'x, y, z'
'-x, y+1/2, -z+1/2'
'-x, -y, -z'
'x, -y-1/2, z-1/2'

loop_
_atom_site_label
_atom_site_type_symbol
_atom_site_fract_x
_atom_site_fract_y
_atom_site_fract_z
_atom_site_U_iso_or_equiv
_atom_site_adp_type
_atom_site_occupancy
_atom_site_site_symmetry_order
_atom_site_calc_flag
_atom_site_refinement_flags_posn
_atom_site_refinement_flags_adp
_atom_site_refinement_flags_occupancy
_atom_site_disorder_assembly
_atom_site_disorder_group
Cl1 Cl 0.74889(8) 0.15176(10) 0.42470(3) 0.0559(3) Uani 1 1 d . . . . .
Cl2 Cl 0.73044(10) 0.67321(13) 0.40384(4) 0.0771(4) Uani 1 1 d . . . . .
O1 O 0.4168(2) -0.1594(3) 0.47408(7) 0.0467(6) Uani 1 1 d . . . . .
O2 O 0.2359(2) -0.3743(3) 0.34486(8) 0.0563(7) Uani 1 1 d . . . . .
O3 O 0.2770(2) -0.4609(3) 0.45347(9) 0.0542(7) Uani 1 1 d . . . . .
O4 O 0.4535(2) 0.4069(3) 0.28119(8) 0.0519(6) Uani 1 1 d . . . . .
O5 O 0.2581(3) 0.0744(3) 0.35656(9) 0.0618(7) Uani 1 1 d . . . . .
O6 O 0.3432(3) 0.0937(3) 0.25397(9) 0.0672(8) Uani 1 1 d . . . . .
N1 N 0.4063(2) -0.1815(3) 0.43026(9) 0.0383(6) Uani 1 1 d . . . . .
N2 N 0.3866(2) -0.2262(3) 0.33553(9) 0.0417(7) Uani 1 1 d . . . . .
N3 N 0.4286(2) 0.3475(3) 0.31827(9) 0.0404(7) Uani 1 1 d . . . . .
N4 N 0.3695(2) 0.2350(3) 0.39990(9) 0.0425(7) Uani 1 1 d . . . . .
C1 C 0.6422(3) 0.0417(4) 0.39831(12) 0.0440(8) Uani 1 1 d . . . . .
C2 C 0.5682(3) -0.0235(4) 0.42489(11) 0.0404(8) Uani 1 1 d . . . . .
H2 H 0.5741 -0.0081 0.4572 0.048 Uiso 1 1 calc R U . . .
C3 C 0.4842(3) -0.1127(4) 0.40337(11) 0.0389(8) Uani 1 1 d . . . . .
C4 C 0.4718(3) -0.1377(4) 0.35552(11) 0.0403(8) Uani 1 1 d . . . . .
C5 C 0.5503(3) -0.0682(4) 0.32985(12) 0.0484(9) Uani 1 1 d . . . . .
H5 H 0.5451 -0.0818 0.2975 0.058 Uiso 1 1 calc R U . . .
C6 C 0.6346(3) 0.0192(4) 0.35109(12) 0.0498(9) Uani 1 1 d . . . . .
H6 H 0.6876 0.0643 0.3334 0.060 Uiso 1 1 calc R U . . .
C7 C 0.3712(4) -0.2488(4) 0.28527(11) 0.0537(10) Uani 1 1 d . . . . .
H7B H 0.3006 -0.3039 0.2768 0.081 Uiso 1 1 calc R U . . .
H7A H 0.4387 -0.2992 0.2761 0.081 Uiso 1 1 calc R U . . .
H7C H 0.3642 -0.1582 0.2695 0.081 Uiso 1 1 calc R U . . .
C8 C 0.3122(3) -0.2948(4) 0.36138(11) 0.0417(8) Uani 1 1 d . . . . .
C9 C 0.3267(3) -0.2676(4) 0.41044(11) 0.0393(8) Uani 1 1 d . . . . .
C10 C 0.2505(3) -0.3430(4) 0.44089(11) 0.0401(8) Uani 1 1 d . . . . .
C11 C 0.1444(3) -0.2720(4) 0.45291(11) 0.0375(8) Uani 1 1 d . . . . .
C12 C 0.1042(3) -0.1512(4) 0.43022(13) 0.0480(9) Uani 1 1 d . . . . .
H12 H 0.1472 -0.1100 0.4078 0.058 Uiso 1 1 calc R U . . .
C13 C 0.0012(4) -0.0905(5) 0.44024(16) 0.0625(11) Uani 1 1 d . . . . .
H13 H -0.0268 -0.0081 0.4245 0.075 Uiso 1 1 calc R U . . .
C14 C -0.0608(4) -0.1494(5) 0.47299(16) 0.0628(11) Uani 1 1 d . . . . .
H14 H -0.1319 -0.1081 0.4795 0.075 Uiso 1 1 calc R U . . .
C15 C -0.0199(3) -0.2684(5) 0.49647(14) 0.0609(11) Uani 1 1 d . . . . .
H15 H -0.0618 -0.3072 0.5196 0.073 Uiso 1 1 calc R U . . .
C16 C 0.0821(3) -0.3307(4) 0.48619(12) 0.0496(9) Uani 1 1 d . . . . .
H16 H 0.1096 -0.4134 0.5018 0.059 Uiso 1 1 calc R U . . .
C17 C 0.6238(3) 0.5450(4) 0.40213(12) 0.0465(9) Uani 1 1 d . . . . .
C18 C 0.5961(3) 0.4893(4) 0.44295(12) 0.0484(9) Uani 1 1 d . . . . .
H18 H 0.6349 0.5220 0.4713 0.058 Uiso 1 1 calc R U . . .
C19 C 0.5129(3) 0.3870(4) 0.44308(11) 0.0446(9) Uani 1 1 d . . . . .
H19 H 0.4949 0.3491 0.4715 0.054 Uiso 1 1 calc R U . . .
C20 C 0.4543(3) 0.3382(3) 0.40156(11) 0.0370(8) Uani 1 1 d . . . . .
C21 C 0.4859(3) 0.3965(3) 0.36085(10) 0.0358(7) Uani 1 1 d . . . . .
C22 C 0.5704(3) 0.4996(4) 0.36087(12) 0.0440(8) Uani 1 1 d . . . . .
H22 H 0.5905 0.5375 0.3328 0.053 Uiso 1 1 calc R U . . .
C23 C 0.3527(3) 0.2447(4) 0.31738(11) 0.0401(8) Uani 1 1 d . . . . .
C24 C 0.3232(3) 0.1766(4) 0.35879(12) 0.0435(8) Uani 1 1 d . . . . .
C25 C 0.3287(4) 0.1844(4) 0.44293(12) 0.0542(10) Uani 1 1 d . . . . .
H25A H 0.3928 0.1376 0.4617 0.081 Uiso 1 1 calc R U . . .
H25B H 0.2646 0.1182 0.4356 0.081 Uiso 1 1 calc R U . . .
H25C H 0.3015 0.2638 0.4600 0.081 Uiso 1 1 calc R U . . .
C26 C 0.3005(3) 0.1963(4) 0.27026(12) 0.0452(9) Uani 1 1 d . . . . .
C27 C 0.2007(3) 0.2724(4) 0.24707(11) 0.0422(8) Uani 1 1 d . . . . .
C28 C 0.1418(4) 0.2188(4) 0.20678(13) 0.0562(10) Uani 1 1 d . . . . .
H28 H 0.1689 0.1356 0.1937 0.067 Uiso 1 1 calc R U . . .
C29 C 0.0449(4) 0.2851(5) 0.18571(15) 0.0726(13) Uani 1 1 d . . . . .
H29 H 0.0036 0.2459 0.1588 0.087 Uiso 1 1 calc R U . . .
C30 C 0.0077(4) 0.4077(6) 0.20340(16) 0.0773(14) Uani 1 1 d . . . . .
H30 H -0.0604 0.4521 0.1890 0.093 Uiso 1 1 calc R U . . .
C31 C 0.0679(4) 0.4672(5) 0.24182(15) 0.0739(13) Uani 1 1 d . . . . .
H31 H 0.0443 0.5549 0.2529 0.089 Uiso 1 1 calc R U . . .
C32 C 0.1636(4) 0.3978(4) 0.26428(13) 0.0572(10) Uani 1 1 d . . . . .
H32 H 0.2038 0.4365 0.2915 0.069 Uiso 1 1 calc R U . . .

loop_
_atom_site_aniso_label
_atom_site_aniso_U_11
_atom_site_aniso_U_22
_atom_site_aniso_U_33
_atom_site_aniso_U_23
_atom_site_aniso_U_13
_atom_site_aniso_U_12
Cl1 0.0472(5) 0.0540(6) 0.0655(6) -0.0124(5) 0.0016(4) -0.0034(4)
Cl2 0.0610(6) 0.0808(8) 0.0854(8) -0.0072(6) -0.0101(6) -0.0260(6)
O1 0.0593(15) 0.0581(16) 0.0227(12) -0.0026(10) 0.0040(10) -0.0013(12)
O2 0.0591(16) 0.0685(18) 0.0411(14) -0.0123(13) 0.0051(12) -0.0137(14)
O3 0.0613(16) 0.0484(17) 0.0537(15) 0.0105(13) 0.0107(12) 0.0128(13)
O4 0.0597(16) 0.0656(17) 0.0315(13) 0.0027(12) 0.0102(11) -0.0099(13)
O5 0.0745(19) 0.0551(17) 0.0560(16) 0.0020(13) 0.0080(14) -0.0178(15)
O6 0.0734(19) 0.0670(19) 0.0576(17) -0.0236(15) -0.0090(14) 0.0207(16)
N1 0.0439(16) 0.0431(17) 0.0277(14) 0.0014(12) 0.0030(12) 0.0044(13)
N2 0.0496(17) 0.0481(18) 0.0266(14) -0.0033(12) 0.0015(12) -0.0016(14)
N3 0.0450(16) 0.0495(18) 0.0271(15) -0.0003(12) 0.0055(12) 0.0018(14)
N4 0.0499(17) 0.0439(17) 0.0342(15) 0.0028(13) 0.0070(13) -0.0004(14)
C1 0.045(2) 0.042(2) 0.044(2) -0.0013(16) -0.0002(16) 0.0035(16)
C2 0.0447(19) 0.045(2) 0.0308(17) -0.0034(15) 0.0002(15) 0.0051(16)
C3 0.0440(19) 0.040(2) 0.0324(17) -0.0003(14) 0.0037(14) 0.0019(15)
C4 0.047(2) 0.046(2) 0.0280(17) 0.0006(14) 0.0026(14) 0.0027(16)
C5 0.061(2) 0.055(2) 0.0296(18) 0.0008(16) 0.0051(16) -0.0023(18)
C6 0.052(2) 0.053(2) 0.045(2) 0.0019(17) 0.0086(17) -0.0042(18)
C7 0.074(3) 0.060(3) 0.0258(18) -0.0017(16) 0.0005(17) -0.008(2)
C8 0.044(2) 0.047(2) 0.0331(18) -0.0023(16) 0.0020(15) 0.0026(17)
C9 0.0435(19) 0.042(2) 0.0320(17) 0.0003(15) 0.0032(14) 0.0031(16)
C10 0.0436(19) 0.045(2) 0.0310(17) -0.0021(15) -0.0009(14) 0.0035(16)
C11 0.0391(18) 0.041(2) 0.0315(17) -0.0073(14) 0.0008(14) -0.0016(15)
C12 0.046(2) 0.050(2) 0.048(2) -0.0053(17) 0.0011(16) 0.0041(17)
C13 0.051(2) 0.058(3) 0.077(3) -0.009(2) -0.001(2) 0.008(2)
C14 0.046(2) 0.069(3) 0.073(3) -0.022(2) 0.005(2) 0.006(2)
C15 0.051(2) 0.082(3) 0.052(2) -0.019(2) 0.0137(19) -0.012(2)
C16 0.049(2) 0.056(2) 0.043(2) -0.0060(17) 0.0065(17) -0.0020(18)
C17 0.0373(19) 0.050(2) 0.050(2) -0.0047(17) -0.0039(16) 0.0020(16)
C18 0.042(2) 0.061(2) 0.040(2) -0.0109(17) -0.0069(16) 0.0086(18)
C19 0.045(2) 0.058(2) 0.0296(17) -0.0007(16) 0.0006(15) 0.0115(18)
C20 0.0380(18) 0.039(2) 0.0336(18) -0.0013(14) 0.0037(14) 0.0103(15)
C21 0.0370(17) 0.0389(19) 0.0311(17) 0.0000(14) 0.0019(13) 0.0025(14)
C22 0.0387(19) 0.050(2) 0.043(2) 0.0011(16) 0.0038(15) 0.0013(16)
C23 0.0402(19) 0.040(2) 0.0389(19) -0.0044(15) 0.0005(15) -0.0028(16)
C24 0.049(2) 0.041(2) 0.040(2) 0.0012(15) 0.0057(16) -0.0013(17)
C25 0.068(3) 0.056(3) 0.041(2) 0.0090(17) 0.0169(18) 0.000(2)
C26 0.051(2) 0.047(2) 0.0372(19) -0.0084(16) 0.0028(16) -0.0009(17)
C27 0.050(2) 0.042(2) 0.0334(18) 0.0019(15) 0.0024(15) -0.0014(16)
C28 0.066(3) 0.055(2) 0.044(2) -0.0038(18) -0.0072(18) -0.002(2)
C29 0.085(3) 0.070(3) 0.056(3) 0.003(2) -0.023(2) 0.000(3)
C30 0.076(3) 0.087(4) 0.063(3) 0.021(3) -0.019(2) 0.012(3)
C31 0.087(3) 0.069(3) 0.064(3) 0.001(2) -0.001(2) 0.031(3)
C32 0.071(3) 0.054(3) 0.045(2) -0.0073(18) -0.0033(19) 0.006(2)

loop_
_atom_type_symbol
_atom_type_description
_atom_type_scat_dispersion_real
_atom_type_scat_dispersion_imag
_atom_type_scat_source
C C 0.0181 0.0091 'International Tables Vol C Tables 4.2.6.8 and 6.1.1.4'
H H 0.0000 0.0000 'International Tables Vol C Tables 4.2.6.8 and 6.1.1.4'
Cl Cl 0.3639 0.7018 'International Tables Vol C Tables 4.2.6.8 and 6.1.1.4'
N N 0.0311 0.0180 'International Tables Vol C Tables 4.2.6.8 and 6.1.1.4'
O O 0.0492 0.0322 'International Tables Vol C Tables 4.2.6.8 and 6.1.1.4'

loop_
_geom_angle_atom_site_label_1
_geom_angle_atom_site_label_2
_geom_angle_atom_site_label_3
_geom_angle
_geom_angle_site_symmetry_1
_geom_angle_site_symmetry_3
_geom_angle_publ_flag
O1 N1 C3 118.6(3) . . ?
O1 N1 C9 121.3(3) . . ?
C9 N1 C3 120.0(3) . . ?
C4 N2 C7 120.8(3) . . ?
C8 N2 C4 121.5(3) . . ?
C8 N2 C7 117.7(3) . . ?
O4 N3 C21 117.7(3) . . ?
O4 N3 C23 121.8(3) . . ?
C23 N3 C21 120.5(3) . . ?
C20 N4 C25 119.8(3) . . ?
C24 N4 C20 121.5(3) . . ?
C24 N4 C25 118.7(3) . . ?
C2 C1 Cl1 118.9(3) . . ?
C2 C1 C6 121.3(3) . . ?
C6 C1 Cl1 119.8(3) . . ?
C1 C2 H2 120.9 . . ?
C1 C2 C3 118.2(3) . . ?
C3 C2 H2 120.9 . . ?
C2 C3 N1 119.2(3) . . ?
C2 C3 C4 122.8(3) . . ?
C4 C3 N1 118.0(3) . . ?
N2 C4 C3 120.9(3) . . ?
N2 C4 C5 122.5(3) . . ?
C5 C4 C3 116.7(3) . . ?
C4 C5 H5 119.6 . . ?
C6 C5 C4 120.8(3) . . ?
C6 C5 H5 119.6 . . ?
C1 C6 H6 119.9 . . ?
C5 C6 C1 120.3(3) . . ?
C5 C6 H6 119.9 . . ?
N2 C7 H7B 109.5 . . ?
N2 C7 H7A 109.5 . . ?
N2 C7 H7C 109.5 . . ?
H7B C7 H7A 109.5 . . ?
H7B C7 H7C 109.5 . . ?
H7A C7 H7C 109.5 . . ?
O2 C8 N2 123.3(3) . . ?
O2 C8 C9 120.0(3) . . ?
N2 C8 C9 116.7(3) . . ?
N1 C9 C8 122.9(3) . . ?
N1 C9 C10 117.8(3) . . ?
C8 C9 C10 119.3(3) . . ?
O3 C10 C9 118.6(3) . . ?
O3 C10 C11 122.8(3) . . ?
C11 C10 C9 118.6(3) . . ?
C12 C11 C10 120.8(3) . . ?
C12 C11 C16 119.9(3) . . ?
C16 C11 C10 119.3(3) . . ?
C11 C12 H12 120.1 . . ?
C11 C12 C13 119.9(4) . . ?
C13 C12 H12 120.1 . . ?
C12 C13 H13 119.9 . . ?
C14 C13 C12 120.2(4) . . ?
C14 C13 H13 119.9 . . ?
C13 C14 H14 119.8 . . ?
C13 C14 C15 120.3(4) . . ?
C15 C14 H14 119.8 . . ?
C14 C15 H15 120.1 . . ?
C14 C15 C16 119.9(4) . . ?
C16 C15 H15 120.1 . . ?
C11 C16 H16 120.0 . . ?
C15 C16 C11 119.9(4) . . ?
C15 C16 H16 120.0 . . ?
C18 C17 Cl2 118.9(3) . . ?
C22 C17 Cl2 120.0(3) . . ?
C22 C17 C18 121.1(3) . . ?
C17 C18 H18 119.7 . . ?
C19 C18 C17 120.7(3) . . ?
C19 C18 H18 119.7 . . ?
C18 C19 H19 119.8 . . ?
C18 C19 C20 120.4(3) . . ?
C20 C19 H19 119.8 . . ?
N4 C20 C19 122.5(3) . . ?
N4 C20 C21 120.3(3) . . ?
C21 C20 C19 117.1(3) . . ?
C20 C21 N3 118.2(3) . . ?
C22 C21 N3 119.6(3) . . ?
C22 C21 C20 122.3(3) . . ?
C17 C22 C21 118.4(3) . . ?
C17 C22 H22 120.8 . . ?
C21 C22 H22 120.8 . . ?
N3 C23 C24 122.6(3) . . ?
N3 C23 C26 116.3(3) . . ?
C24 C23 C26 121.0(3) . . ?
O5 C24 N4 122.9(3) . . ?
O5 C24 C23 120.9(3) . . ?
N4 C24 C23 116.2(3) . . ?
N4 C25 H25A 109.5 . . ?
N4 C25 H25B 109.5 . . ?
N4 C25 H25C 109.5 . . ?
H25A C25 H25B 109.5 . . ?
H25A C25 H25C 109.5 . . ?
H25B C25 H25C 109.5 . . ?
O6 C26 C23 117.6(3) . . ?
O6 C26 C27 123.5(3) . . ?
C27 C26 C23 118.8(3) . . ?
C28 C27 C26 119.6(3) . . ?
C32 C27 C26 121.4(3) . . ?
C32 C27 C28 118.9(3) . . ?
C27 C28 H28 119.8 . . ?
C29 C28 C27 120.5(4) . . ?
C29 C28 H28 119.8 . . ?
C28 C29 H29 119.9 . . ?
C30 C29 C28 120.1(4) . . ?
C30 C29 H29 119.9 . . ?
C29 C30 H30 119.7 . . ?
C29 C30 C31 120.7(4) . . ?
C31 C30 H30 119.7 . . ?
C30 C31 H31 120.3 . . ?
C30 C31 C32 119.4(4) . . ?
C32 C31 H31 120.3 . . ?
C27 C32 C31 120.2(4) . . ?
C27 C32 H32 119.9 . . ?
C31 C32 H32 119.9 . . ?

loop_
_geom_bond_atom_site_label_1
_geom_bond_atom_site_label_2
_geom_bond_distance
_geom_bond_site_symmetry_2
_geom_bond_publ_flag
Cl1 C1 1.735(4) . ?
Cl2 C17 1.735(4) . ?
O1 N1 1.290(3) . ?
O2 C8 1.222(4) . ?
O3 C10 1.214(4) . ?
O4 N3 1.285(3) . ?
O5 C24 1.230(4) . ?
O6 C26 1.219(4) . ?
N1 C3 1.422(4) . ?
N1 C9 1.319(4) . ?
N2 C4 1.378(4) . ?
N2 C7 1.475(4) . ?
N2 C8 1.374(4) . ?
N3 C21 1.422(4) . ?
N3 C23 1.316(4) . ?
N4 C20 1.388(4) . ?
N4 C24 1.378(4) . ?
N4 C25 1.474(4) . ?
C1 C2 1.369(5) . ?
C1 C6 1.390(5) . ?
C2 H2 0.9500 . ?
C2 C3 1.389(5) . ?
C3 C4 1.410(4) . ?
C4 C5 1.408(5) . ?
C5 H5 0.9500 . ?
C5 C6 1.377(5) . ?
C6 H6 0.9500 . ?
C7 H7B 0.9800 . ?
C7 H7A 0.9800 . ?
C7 H7C 0.9800 . ?
C8 C9 1.448(4) . ?
C9 C10 1.505(5) . ?
C10 C11 1.479(5) . ?
C11 C12 1.386(5) . ?
C11 C16 1.392(5) . ?
C12 H12 0.9500 . ?
C12 C13 1.386(5) . ?
C13 H13 0.9500 . ?
C13 C14 1.379(6) . ?
C14 H14 0.9500 . ?
C14 C15 1.384(6) . ?
C15 H15 0.9500 . ?
C15 C16 1.385(5) . ?
C16 H16 0.9500 . ?
C17 C18 1.377(5) . ?
C17 C22 1.363(5) . ?
C18 H18 0.9500 . ?
C18 C19 1.372(5) . ?
C19 H19 0.9500 . ?
C19 C20 1.402(5) . ?
C20 C21 1.399(5) . ?
C21 C22 1.388(5) . ?
C22 H22 0.9500 . ?
C23 C24 1.449(5) . ?
C23 C26 1.512(5) . ?
C25 H25A 0.9800 . ?
C25 H25B 0.9800 . ?
C25 H25C 0.9800 . ?
C26 C27 1.465(5) . ?
C27 C28 1.390(5) . ?
C27 C32 1.387(5) . ?
C28 H28 0.9500 . ?
C28 C29 1.371(6) . ?
C29 H29 0.9500 . ?
C29 C30 1.370(7) . ?
C30 H30 0.9500 . ?
C30 C31 1.376(6) . ?
C31 H31 0.9500 . ?
C31 C32 1.390(6) . ?
C32 H32 0.9500 . ?

loop_
_geom_torsion_atom_site_label_1
_geom_torsion_atom_site_label_2
_geom_torsion_atom_site_label_3
_geom_torsion_atom_site_label_4
_geom_torsion
_geom_torsion_site_symmetry_1
_geom_torsion_site_symmetry_2
_geom_torsion_site_symmetry_3
_geom_torsion_site_symmetry_4
_geom_torsion_publ_flag
Cl1 C1 C2 C3 -179.2(3) . . . . ?
Cl1 C1 C6 C5 179.9(3) . . . . ?
Cl2 C17 C18 C19 -179.5(3) . . . . ?
Cl2 C17 C22 C21 179.7(3) . . . . ?
O1 N1 C3 C2 -0.4(4) . . . . ?
O1 N1 C3 C4 -180.0(3) . . . . ?
O1 N1 C9 C8 179.8(3) . . . . ?
O1 N1 C9 C10 -1.8(5) . . . . ?
O2 C8 C9 N1 -179.1(3) . . . . ?
O2 C8 C9 C10 2.6(5) . . . . ?
O3 C10 C11 C12 -166.1(3) . . . . ?
O3 C10 C11 C16 11.4(5) . . . . ?
O4 N3 C21 C20 176.2(3) . . . . ?
O4 N3 C21 C22 -3.6(4) . . . . ?
O4 N3 C23 C24 -179.8(3) . . . . ?
O4 N3 C23 C26 2.6(5) . . . . ?
O6 C26 C27 C28 7.3(6) . . . . ?
O6 C26 C27 C32 -172.3(4) . . . . ?
N1 C3 C4 N2 0.1(5) . . . . ?
N1 C3 C4 C5 -179.9(3) . . . . ?
N1 C9 C10 O3 -96.2(4) . . . . ?
N1 C9 C10 C11 85.9(4) . . . . ?
N2 C4 C5 C6 -179.9(3) . . . . ?
N2 C8 C9 N1 0.3(5) . . . . ?
N2 C8 C9 C10 -178.1(3) . . . . ?
N3 C21 C22 C17 179.8(3) . . . . ?
N3 C23 C24 O5 -174.8(3) . . . . ?
N3 C23 C24 N4 6.7(5) . . . . ?
N3 C23 C26 O6 97.5(4) . . . . ?
N3 C23 C26 C27 -83.7(4) . . . . ?
N4 C20 C21 N3 0.3(5) . . . . ?
N4 C20 C21 C22 -179.8(3) . . . . ?
C1 C2 C3 N1 180.0(3) . . . . ?
C1 C2 C3 C4 -0.5(5) . . . . ?
C2 C1 C6 C5 1.0(6) . . . . ?
C2 C3 C4 N2 -179.5(3) . . . . ?
C2 C3 C4 C5 0.6(5) . . . . ?
C3 N1 C9 C8 -1.3(5) . . . . ?
C3 N1 C9 C10 177.1(3) . . . . ?
C3 C4 C5 C6 0.1(5) . . . . ?
C4 N2 C8 O2 -179.7(3) . . . . ?
C4 N2 C8 C9 0.9(5) . . . . ?
C4 C5 C6 C1 -0.9(6) . . . . ?
C6 C1 C2 C3 -0.3(5) . . . . ?
C7 N2 C4 C3 178.0(3) . . . . ?
C7 N2 C4 C5 -2.0(5) . . . . ?
C7 N2 C8 O2 1.1(5) . . . . ?
C7 N2 C8 C9 -178.2(3) . . . . ?
C8 N2 C4 C3 -1.1(5) . . . . ?
C8 N2 C4 C5 178.9(3) . . . . ?
C8 C9 C10 O3 82.3(4) . . . . ?
C8 C9 C10 C11 -95.7(4) . . . . ?
C9 N1 C3 C2 -179.4(3) . . . . ?
C9 N1 C3 C4 1.0(5) . . . . ?
C9 C10 C11 C12 11.8(5) . . . . ?
C9 C10 C11 C16 -170.7(3) . . . . ?
C10 C11 C12 C13 176.5(3) . . . . ?
C10 C11 C16 C15 -177.4(3) . . . . ?
C11 C12 C13 C14 0.6(6) . . . . ?
C12 C11 C16 C15 0.1(5) . . . . ?
C12 C13 C14 C15 0.8(6) . . . . ?
C13 C14 C15 C16 -1.7(6) . . . . ?
C14 C15 C16 C11 1.2(6) . . . . ?
C16 C11 C12 C13 -1.0(5) . . . . ?
C17 C18 C19 C20 -0.4(5) . . . . ?
C18 C17 C22 C21 0.8(5) . . . . ?
C18 C19 C20 N4 180.0(3) . . . . ?
C18 C19 C20 C21 1.0(5) . . . . ?
C19 C20 C21 N3 179.3(3) . . . . ?
C19 C20 C21 C22 -0.8(5) . . . . ?
C20 N4 C24 O5 171.4(3) . . . . ?
C20 N4 C24 C23 -10.2(5) . . . . ?
C20 C21 C22 C17 -0.1(5) . . . . ?
C21 N3 C23 C24 0.1(5) . . . . ?
C21 N3 C23 C26 -177.5(3) . . . . ?
C22 C17 C18 C19 -0.5(5) . . . . ?
C23 N3 C21 C20 -3.7(5) . . . . ?
C23 N3 C21 C22 176.4(3) . . . . ?
C23 C26 C27 C28 -171.4(3) . . . . ?
C23 C26 C27 C32 9.0(5) . . . . ?
C24 N4 C20 C19 -172.0(3) . . . . ?
C24 N4 C20 C21 6.9(5) . . . . ?
C24 C23 C26 O6 -80.1(5) . . . . ?
C24 C23 C26 C27 98.7(4) . . . . ?
C25 N4 C20 C19 7.1(5) . . . . ?
C25 N4 C20 C21 -174.0(3) . . . . ?
C25 N4 C24 O5 -7.7(5) . . . . ?
C25 N4 C24 C23 170.7(3) . . . . ?
C26 C23 C24 O5 2.7(5) . . . . ?
C26 C23 C24 N4 -175.8(3) . . . . ?
C26 C27 C28 C29 177.0(4) . . . . ?
C26 C27 C32 C31 -179.4(4) . . . . ?
C27 C28 C29 C30 2.3(7) . . . . ?
C28 C27 C32 C31 1.0(6) . . . . ?
C28 C29 C30 C31 1.3(8) . . . . ?
C29 C30 C31 C32 -3.6(8) . . . . ?
C30 C31 C32 C27 2.5(7) . . . . ?
C32 C27 C28 C29 -3.4(6) . . . . ?

loop_
_smtbx_masks_void_nr
_smtbx_masks_void_average_x
_smtbx_masks_void_average_y
_smtbx_masks_void_average_z
_smtbx_masks_void_volume
_smtbx_masks_void_count_electrons
_smtbx_masks_void_content
1 0.057 -0.159 0.148 121.0 54.8 '1 CHCl3'
2 -0.057 0.159 0.852 121.0 55.2 '1 CHCl3'
3 -0.057 0.341 0.352 121.0 55.2 '1 CHCl3'
4 0.057 0.659 0.648 121.0 54.8 '1 CHCl3'
